data_2021796
loop_
_publ_author_name
'Clendening, Reese A.'
'Zeller, Matthias'
'Ren, Tong'

_publ_section_title
;
 Crystal structures of two
 (5,5,7,12,12,14-hexamethyl-1,4,8,11-tetraazacyclotetradecane)iron(III)
 complexes
;
_journal_coeditor_code CU3157
_journal_issue 11
_journal_name_full 'Acta Crystallographica Section C'
_journal_page_first
;
;
_journal_paper_doi 10.1107/S2053229619013925
_journal_volume 75
_journal_year 2019
_chemical_formula_iupac '[Fe Cl2 (C16 H36 N4)] [Fe Cl4]'
_chemical_formula_moiety 'C16 H36 Cl2 Fe N4 +, Cl4 Fe -'
_chemical_formula_sum 'C16 H36 Cl6 Fe2 N4'
_chemical_formula_weight 608.89
_chemical_name_systematic
;
Dichlorido(5,5,7,12,12,14-hexamethyl-1,4,8,11-tetraazacyclotetradecane)iron(III)
tetrachloridoferrate
;
_space_group_crystal_system monoclinic
_space_group_IT_number 14
_space_group_name_Hall '-P 2ybc'
_space_group_name_H-M_alt 'P 1 21/c 1'
_symmetry_space_group_name_Hall '-P 2ybc'
_symmetry_space_group_name_H-M 'P 1 21/c 1'
_atom_sites_solution_hydrogens mixed
_atom_sites_solution_primary direct
_atom_sites_solution_secondary difmap
_audit_creation_method SHELXL-2018/3
_cell_angle_alpha 90
_cell_angle_beta 95.3558(15)
_cell_angle_gamma 90
_cell_formula_units_Z 4
_cell_length_a 6.5569(2)
_cell_length_b 19.1663(5)
_cell_length_c 20.2946(5)
_cell_measurement_reflns_used 9909
_cell_measurement_temperature 150(2)
_cell_measurement_theta_max 80.2194
_cell_measurement_theta_min 3.1759
_cell_volume 2539.32(12)
_computing_cell_refinement
;
SAINT (Bruker, 2018)
;
_computing_data_collection
;
APEX3 (Bruker, 2018)
;
_computing_data_reduction
;
SAINT (Bruker, 2018)
;
_computing_molecular_graphics
;
Mercury (Macrae <i>et al.</i>,  2008)
;
_computing_publication_material
;
publCIF (Westrip, 2010)
;
_computing_structure_refinement
;
SHELXL2018 (Sheldrick, 2015) and
SHELXLE (H\"ubschle <i>et al.</i>,  2011)
;
_computing_structure_solution
;
SHELXM (Sheldrick, 2008)
;
_diffrn_ambient_temperature 150(2)
_diffrn_detector_area_resol_mean 7.4074
_diffrn_measured_fraction_theta_full 0.998
_diffrn_measured_fraction_theta_max 0.975
_diffrn_measurement_device_type 'Bruker AXS D8 Quest CMOS'
_diffrn_measurement_method 'omega and phi scans'
_diffrn_radiation_monochromator 'laterally graded multilayer (Goebel) mirror'
_diffrn_radiation_type CuK\a
_diffrn_radiation_wavelength 1.54178
_diffrn_reflns_av_R_equivalents 0.0438
_diffrn_reflns_av_unetI/netI 0.0365
_diffrn_reflns_limit_h_max 6
_diffrn_reflns_limit_h_min -8
_diffrn_reflns_limit_k_max 24
_diffrn_reflns_limit_k_min -24
_diffrn_reflns_limit_l_max 25
_diffrn_reflns_limit_l_min -25
_diffrn_reflns_number 26483
_diffrn_reflns_theta_full 67.679
_diffrn_reflns_theta_max 81.308
_diffrn_reflns_theta_min 3.178
_diffrn_source 'I-mu-S microsource X-ray tube'
_exptl_absorpt_coefficient_mu 15.058
_exptl_absorpt_correction_T_max 0.7543
_exptl_absorpt_correction_T_min 0.4258
_exptl_absorpt_correction_type multi-scan
_exptl_absorpt_process_details
;
(Krause <i>et al.</i>,  2015)
;
_exptl_crystal_colour orange
_exptl_crystal_density_diffrn 1.593
_exptl_crystal_description Plate
_exptl_crystal_F_000 1256
_exptl_crystal_size_max 0.180
_exptl_crystal_size_mid 0.090
_exptl_crystal_size_min 0.050
_refine_diff_density_max 0.760
_refine_diff_density_min -0.569
_refine_ls_extinction_method none
_refine_ls_goodness_of_fit_ref 1.111
_refine_ls_hydrogen_treatment mixed
_refine_ls_matrix_type full
_refine_ls_number_parameters 274
_refine_ls_number_reflns 5481
_refine_ls_number_restraints 6
_refine_ls_restrained_S_all 1.111
_refine_ls_R_factor_all 0.0357
_refine_ls_R_factor_gt 0.0318
_refine_ls_shift/su_max 0.001
_refine_ls_shift/su_mean 0.000
_refine_ls_structure_factor_coef Fsqd
_refine_ls_weighting_details 'w=1/[\s^2^(Fo^2^)+(0.0331P)^2^+2.0722P] where P=(Fo^2^+2Fc^2^)/3'
_refine_ls_weighting_scheme calc
_refine_ls_wR_factor_gt 0.0840
_refine_ls_wR_factor_ref 0.0858
_reflns_number_gt 4930
_reflns_number_total 5481
_reflns_threshold_expression 'I > 2\s(I)'
_cod_data_source_file cu3157sup1.cif
_cod_data_source_block 2
_cod_database_code 2021796
_shelx_space_group_comment
;
The symmetry employed for this shelxl refinement is uniquely defined
by the following loop, which should always be used as a source of
symmetry information in preference to the above space-group names.
They are only intended as comments.
;
_shelx_estimated_absorpt_t_min 0.172
_shelx_estimated_absorpt_t_max 0.520

loop_
_space_group_symop_operation_xyz
'x, y, z'
'-x, y+1/2, -z+1/2'
'-x, -y, -z'
'x, -y-1/2, z-1/2'

loop_
_atom_site_type_symbol
_atom_site_label
_atom_site_fract_x
_atom_site_fract_y
_atom_site_fract_z
_atom_site_U_iso_or_equiv
_atom_site_adp_type
_atom_site_calc_flag
_atom_site_occupancy
C C1 -0.0492(4) 1.11813(12) 0.10684(11) 0.0232(5) Uani d 1
C C2 -0.1633(5) 1.18787(14) 0.10898(14) 0.0346(6) Uani d 1
H H2A -0.084339 1.224426 0.089129 0.052 Uiso calc 1
H H2B -0.180296 1.200042 0.155047 0.052 Uiso calc 1
H H2C -0.298274 1.183688 0.084114 0.052 Uiso calc 1
C C3 0.1555(4) 1.12327(14) 0.14890(12) 0.0297(5) Uani d 1
H H3A 0.231959 1.079690 0.145364 0.045 Uiso calc 1
H H3B 0.131237 1.131251 0.195216 0.045 Uiso calc 1
H H3C 0.234986 1.162156 0.133134 0.045 Uiso calc 1
C C4 -0.1897(4) 1.06314(13) 0.13413(11) 0.0243(5) Uani d 1
H H4A -0.215710 1.077966 0.179321 0.029 Uiso calc 1
H H4AB -0.322629 1.065052 0.106727 0.029 Uiso calc 1
C C5 -0.1231(4) 0.98678(13) 0.13820(11) 0.0206(4) Uani d 1
H H5 0.027068 0.984812 0.152253 0.025 Uiso calc 1
C C6 -0.2370(4) 0.94789(14) 0.18902(12) 0.0280(5) Uani d 1
H H6A -0.384013 0.947843 0.174889 0.042 Uiso calc 1
H H6B -0.212902 0.971097 0.232071 0.042 Uiso calc 1
H H6C -0.187189 0.899710 0.192790 0.042 Uiso calc 1
C C7 -0.1294(4) 0.87858(12) 0.06771(12) 0.0240(5) Uani d 1
H H7A -0.238405 0.853989 0.089144 0.029 Uiso calc 1
H H7AB 0.004589 0.865893 0.091186 0.029 Uiso calc 1
C C8 -0.1358(4) 0.85781(13) -0.00432(12) 0.0270(5) Uani d 1
H H8A -0.107160 0.807318 -0.008034 0.032 Uiso calc 1
H H8AB -0.273230 0.867329 -0.026998 0.032 Uiso calc 1
C C9 0.3590(3) 0.38600(12) 0.09872(11) 0.0206(4) Uani d 1
C C10 0.1558(4) 0.35671(15) 0.11853(13) 0.0303(5) Uani d 1
H H10A 0.060053 0.395164 0.123661 0.045 Uiso calc 1
H H10B 0.180228 0.331459 0.160515 0.045 Uiso calc 1
H H10C 0.097286 0.324785 0.084078 0.045 Uiso calc 1
C C11 0.5122(4) 0.32617(13) 0.09735(12) 0.0265(5) Uani d 1
H H11A 0.453000 0.288955 0.068458 0.040 Uiso calc 1
H H11B 0.543601 0.307893 0.142246 0.040 Uiso calc 1
H H11C 0.638195 0.343238 0.080461 0.040 Uiso calc 1
C C12 0.4309(3) 0.44094(12) 0.15058(11) 0.0213(4) Uani d 1
H H12A 0.320651 0.476148 0.151269 0.026 Uiso calc 1
H H12B 0.442905 0.417652 0.194316 0.026 Uiso calc 1
C C13 0.6305(3) 0.48006(12) 0.14432(11) 0.0201(4) Uani d 1
H H13 0.734764 0.446424 0.130329 0.024 Uiso calc 1
C C14 0.7096(4) 0.51152(14) 0.21111(12) 0.0288(5) Uani d 1
H H14A 0.841309 0.534543 0.207154 0.043 Uiso calc 1
H H14B 0.727466 0.474415 0.244372 0.043 Uiso calc 1
H H14C 0.610562 0.545765 0.224616 0.043 Uiso calc 1
C C15 0.7680(3) 0.58345(12) 0.08705(11) 0.0212(4) Uani d 1
H H15A 0.896328 0.556868 0.084148 0.025 Uiso calc 1
H H15B 0.785607 0.613909 0.126568 0.025 Uiso calc 1
C C16 0.7210(4) 0.62701(12) 0.02542(11) 0.0223(5) Uani d 1
H H16A 0.600184 0.656944 0.030186 0.027 Uiso calc 1
H H16B 0.838984 0.657466 0.018423 0.027 Uiso calc 1
N N1 -0.0211(3) 1.10117(10) 0.03540(9) 0.0197(4) Uani d 1
H H1 -0.139(3) 1.1114(15) 0.0134(13) 0.024 Uiso d 1
N N2 -0.1609(3) 0.95519(10) 0.07070(9) 0.0190(4) Uani d 1
H H2 -0.288(3) 0.9627(15) 0.0562(14) 0.023 Uiso d 1
N N3 0.3209(3) 0.42067(10) 0.03155(9) 0.0173(4) Uani d 1
H H3 0.209(3) 0.4443(13) 0.0335(14) 0.021 Uiso d 1
N N4 0.5940(3) 0.53475(10) 0.09237(9) 0.0177(4) Uani d 1
H H4 0.490(3) 0.5576(14) 0.1050(13) 0.021 Uiso d 1
Cl Cl1 0.30936(8) 0.97775(3) 0.06127(3) 0.02332(12) Uani d 1
Cl Cl2 0.21952(7) 0.56951(3) 0.00283(3) 0.02014(11) Uani d 1
Cl Cl3 0.69585(11) 0.74121(4) 0.20082(4) 0.04673(19) Uani d 1
Cl Cl4 0.24204(10) 0.63793(3) 0.18618(3) 0.03526(15) Uani d 1
Cl Cl5 0.21825(11) 0.82224(4) 0.22565(3) 0.03874(16) Uani d 1
Cl Cl6 0.32760(14) 0.76773(4) 0.06291(3) 0.0490(2) Uani d 1
Fe Fe1 0.000000 1.000000 0.000000 0.01496(11) Uani d 1
Fe Fe2 0.500000 0.500000 0.000000 0.01370(11) Uani d 1
Fe Fe3 0.36770(6) 0.74286(2) 0.16940(2) 0.02616(10) Uani d 1

loop_
_atom_site_aniso_label
_atom_site_aniso_U_11
_atom_site_aniso_U_22
_atom_site_aniso_U_33
_atom_site_aniso_U_12
_atom_site_aniso_U_13
_atom_site_aniso_U_23
C1 0.0344(12) 0.0204(11) 0.0146(10) 0.0022(9) 0.0018(9) -0.0005(8)
C2 0.0530(16) 0.0228(12) 0.0283(13) 0.0080(12) 0.0056(12) -0.0043(10)
C3 0.0409(14) 0.0287(13) 0.0180(11) -0.0060(11) -0.0047(10) -0.0043(9)
C4 0.0296(12) 0.0266(12) 0.0174(10) 0.0034(10) 0.0063(9) -0.0015(9)
C5 0.0239(11) 0.0277(12) 0.0108(10) -0.0008(9) 0.0047(8) 0.0011(8)
C6 0.0313(13) 0.0356(14) 0.0184(11) -0.0014(10) 0.0089(9) 0.0056(10)
C7 0.0313(12) 0.0203(11) 0.0212(11) -0.0023(9) 0.0067(9) 0.0041(9)
C8 0.0381(13) 0.0198(11) 0.0238(12) -0.0056(10) 0.0062(10) 0.0003(9)
C9 0.0213(10) 0.0222(11) 0.0184(10) 0.0005(9) 0.0025(8) 0.0027(9)
C10 0.0259(12) 0.0367(14) 0.0287(13) -0.0046(10) 0.0046(10) 0.0078(11)
C11 0.0288(12) 0.0243(12) 0.0254(12) 0.0061(10) -0.0021(9) 0.0045(10)
C12 0.0228(11) 0.0261(12) 0.0153(10) 0.0044(9) 0.0043(8) 0.0019(9)
C13 0.0210(10) 0.0251(11) 0.0138(10) 0.0031(9) -0.0007(8) 0.0006(8)
C14 0.0345(13) 0.0357(14) 0.0149(11) -0.0001(11) -0.0038(9) -0.0021(10)
C15 0.0202(10) 0.0251(11) 0.0179(10) -0.0042(9) -0.0003(8) -0.0060(9)
C16 0.0238(11) 0.0214(11) 0.0213(11) -0.0031(9) 0.0002(9) -0.0034(9)
N1 0.0242(9) 0.0196(9) 0.0152(9) -0.0020(7) 0.0015(7) -0.0014(7)
N2 0.0217(9) 0.0208(9) 0.0142(8) 0.0013(7) 0.0009(7) 0.0010(7)
N3 0.0171(8) 0.0190(9) 0.0157(8) 0.0023(7) 0.0010(7) -0.0007(7)
N4 0.0155(8) 0.0233(9) 0.0143(8) 0.0010(7) 0.0019(7) -0.0018(7)
Cl1 0.0195(2) 0.0293(3) 0.0212(3) -0.0001(2) 0.00196(19) 0.0017(2)
Cl2 0.0168(2) 0.0231(3) 0.0207(2) 0.00348(19) 0.00231(18) -0.00202(19)
Cl3 0.0322(3) 0.0408(4) 0.0658(5) -0.0008(3) -0.0029(3) 0.0069(3)
Cl4 0.0390(3) 0.0292(3) 0.0374(3) -0.0048(3) 0.0027(3) -0.0016(3)
Cl5 0.0463(4) 0.0376(4) 0.0310(3) 0.0097(3) -0.0030(3) -0.0129(3)
Cl6 0.0767(5) 0.0465(4) 0.0243(3) 0.0307(4) 0.0080(3) 0.0056(3)
Fe1 0.0176(2) 0.0156(2) 0.0120(2) -0.00026(17) 0.00293(17) 0.00091(17)
Fe2 0.0128(2) 0.0169(2) 0.0114(2) 0.00094(17) 0.00103(16) -0.00157(16)
Fe3 0.0322(2) 0.0237(2) 0.0223(2) 0.00353(15) 0.00095(15) 0.00045(14)

loop_
_atom_type_symbol
_atom_type_description
_atom_type_scat_dispersion_real
_atom_type_scat_dispersion_imag
_atom_type_scat_source
C C 0.0181 0.0091 'International Tables Vol C Tables 4.2.6.8 and 6.1.1.4'
H H 0.0000 0.0000 'International Tables Vol C Tables 4.2.6.8 and 6.1.1.4'
N N 0.0311 0.0180 'International Tables Vol C Tables 4.2.6.8 and 6.1.1.4'
Cl Cl 0.3639 0.7018 'International Tables Vol C Tables 4.2.6.8 and 6.1.1.4'
Fe Fe -1.1336 3.1974 'International Tables Vol C Tables 4.2.6.8 and 6.1.1.4'

loop_
_geom_angle_atom_site_label_1
_geom_angle_atom_site_label_2
_geom_angle_atom_site_label_3
_geom_angle_site_symmetry_1
_geom_angle_site_symmetry_3
_geom_angle
_geom_angle_publ_flag
N1 C1 C3 . . 111.7(2) ?
N1 C1 C2 . . 108.51(19) ?
C3 C1 C2 . . 109.5(2) ?
N1 C1 C4 . . 109.19(18) ?
C3 C1 C4 . . 111.62(19) ?
C2 C1 C4 . . 106.1(2) ?
C1 C2 H2A . . 109.5 ?
C1 C2 H2B . . 109.5 ?
H2A C2 H2B . . 109.5 ?
C1 C2 H2C . . 109.5 ?
H2A C2 H2C . . 109.5 ?
H2B C2 H2C . . 109.5 ?
C1 C3 H3A . . 109.5 ?
C1 C3 H3B . . 109.5 ?
H3A C3 H3B . . 109.5 ?
C1 C3 H3C . . 109.5 ?
H3A C3 H3C . . 109.5 ?
H3B C3 H3C . . 109.5 ?
C5 C4 C1 . . 119.9(2) ?
C5 C4 H4A . . 107.3 ?
C1 C4 H4A . . 107.3 ?
C5 C4 H4AB . . 107.3 ?
C1 C4 H4AB . . 107.3 ?
H4A C4 H4AB . . 106.9 ?
N2 C5 C6 . . 111.8(2) ?
N2 C5 C4 . . 108.42(18) ?
C6 C5 C4 . . 110.5(2) ?
N2 C5 H5 . . 108.7 ?
C6 C5 H5 . . 108.7 ?
C4 C5 H5 . . 108.7 ?
C5 C6 H6A . . 109.5 ?
C5 C6 H6B . . 109.5 ?
H6A C6 H6B . . 109.5 ?
C5 C6 H6C . . 109.5 ?
H6A C6 H6C . . 109.5 ?
H6B C6 H6C . . 109.5 ?
N2 C7 C8 . . 107.97(18) ?
N2 C7 H7A . . 110.1 ?
C8 C7 H7A . . 110.1 ?
N2 C7 H7AB . . 110.1 ?
C8 C7 H7AB . . 110.1 ?
H7A C7 H7AB . . 108.4 ?
N1 C8 C7 3_575 . 108.32(19) ?
N1 C8 H8A 3_575 . 110.0 ?
C7 C8 H8A . . 110.0 ?
N1 C8 H8AB 3_575 . 110.0 ?
C7 C8 H8AB . . 110.0 ?
H8A C8 H8AB . . 108.4 ?
N3 C9 C11 . . 111.50(19) ?
N3 C9 C12 . . 109.32(18) ?
C11 C9 C12 . . 111.59(19) ?
N3 C9 C10 . . 108.78(18) ?
C11 C9 C10 . . 108.6(2) ?
C12 C9 C10 . . 106.90(19) ?
C9 C10 H10A . . 109.5 ?
C9 C10 H10B . . 109.5 ?
H10A C10 H10B . . 109.5 ?
C9 C10 H10C . . 109.5 ?
H10A C10 H10C . . 109.5 ?
H10B C10 H10C . . 109.5 ?
C9 C11 H11A . . 109.5 ?
C9 C11 H11B . . 109.5 ?
H11A C11 H11B . . 109.5 ?
C9 C11 H11C . . 109.5 ?
H11A C11 H11C . . 109.5 ?
H11B C11 H11C . . 109.5 ?
C13 C12 C9 . . 119.51(19) ?
C13 C12 H12A . . 107.4 ?
C9 C12 H12A . . 107.4 ?
C13 C12 H12B . . 107.4 ?
C9 C12 H12B . . 107.4 ?
H12A C12 H12B . . 107.0 ?
N4 C13 C12 . . 108.82(17) ?
N4 C13 C14 . . 111.64(19) ?
C12 C13 C14 . . 110.04(19) ?
N4 C13 H13 . . 108.8 ?
C12 C13 H13 . . 108.8 ?
C14 C13 H13 . . 108.8 ?
C13 C14 H14A . . 109.5 ?
C13 C14 H14B . . 109.5 ?
H14A C14 H14B . . 109.5 ?
C13 C14 H14C . . 109.5 ?
H14A C14 H14C . . 109.5 ?
H14B C14 H14C . . 109.5 ?
N4 C15 C16 . . 107.96(17) ?
N4 C15 H15A . . 110.1 ?
C16 C15 H15A . . 110.1 ?
N4 C15 H15B . . 110.1 ?
C16 C15 H15B . . 110.1 ?
H15A C15 H15B . . 108.4 ?
N3 C16 C15 3_665 . 108.31(18) ?
N3 C16 H16A 3_665 . 110.0 ?
C15 C16 H16A . . 110.0 ?
N3 C16 H16B 3_665 . 110.0 ?
C15 C16 H16B . . 110.0 ?
H16A C16 H16B . . 108.4 ?
C8 N1 C1 3_575 . 116.44(18) ?
C8 N1 Fe1 3_575 . 106.08(14) ?
C1 N1 Fe1 . . 123.35(14) ?
C8 N1 H1 3_575 . 106.2(19) ?
C1 N1 H1 . . 104.9(19) ?
Fe1 N1 H1 . . 96.7(19) ?
C7 N2 C5 . . 115.19(18) ?
C7 N2 Fe1 . . 107.65(14) ?
C5 N2 Fe1 . . 114.80(14) ?
C7 N2 H2 . . 106.4(19) ?
C5 N2 H2 . . 108.2(19) ?
Fe1 N2 H2 . . 103.6(19) ?
C16 N3 C9 3_665 . 115.78(18) ?
C16 N3 Fe2 3_665 . 106.42(14) ?
C9 N3 Fe2 . . 123.52(13) ?
C16 N3 H3 3_665 . 105.3(18) ?
C9 N3 H3 . . 104.9(19) ?
Fe2 N3 H3 . . 97.9(18) ?
C15 N4 C13 . . 114.79(17) ?
C15 N4 Fe2 . . 107.94(13) ?
C13 N4 Fe2 . . 115.95(14) ?
C15 N4 H4 . . 109.5(18) ?
C13 N4 H4 . . 103.0(19) ?
Fe2 N4 H4 . . 105.0(18) ?
N2 Fe1 N2 3_575 . 180.0 ?
N2 Fe1 N1 3_575 3_575 95.39(8) ?
N2 Fe1 N1 . 3_575 84.61(8) y
N2 Fe1 N1 3_575 . 84.61(8) ?
N2 Fe1 N1 . . 95.39(8) y
N1 Fe1 N1 3_575 . 180.0 ?
N2 Fe1 Cl1 3_575 . 88.32(5) ?
N2 Fe1 Cl1 . . 91.68(5) y
N1 Fe1 Cl1 3_575 . 86.02(5) ?
N1 Fe1 Cl1 . . 93.98(5) y
N2 Fe1 Cl1 3_575 3_575 91.68(5) ?
N2 Fe1 Cl1 . 3_575 88.32(5) y
N1 Fe1 Cl1 3_575 3_575 93.98(5) ?
N1 Fe1 Cl1 . 3_575 86.02(5) y
Cl1 Fe1 Cl1 . 3_575 180.0 ?
N4 Fe2 N4 . 3_665 180.0 ?
N4 Fe2 N3 . . 95.04(7) y
N4 Fe2 N3 3_665 . 84.97(7) ?
N4 Fe2 N3 . 3_665 84.96(7) y
N4 Fe2 N3 3_665 3_665 95.03(7) ?
N3 Fe2 N3 . 3_665 180.0 ?
N4 Fe2 Cl2 . . 87.76(5) y
N4 Fe2 Cl2 3_665 . 92.23(5) ?
N3 Fe2 Cl2 . . 86.49(5) y
N3 Fe2 Cl2 3_665 . 93.51(5) ?
N4 Fe2 Cl2 . 3_665 92.23(5) y
N4 Fe2 Cl2 3_665 3_665 87.77(5) ?
N3 Fe2 Cl2 . 3_665 93.51(5) y
N3 Fe2 Cl2 3_665 3_665 86.49(5) ?
Cl2 Fe2 Cl2 . 3_665 180.0 ?
Cl3 Fe3 Cl5 . . 109.53(3) y
Cl3 Fe3 Cl6 . . 108.24(4) y
Cl5 Fe3 Cl6 . . 110.05(3) y
Cl3 Fe3 Cl4 . . 108.22(3) y
Cl5 Fe3 Cl4 . . 111.14(3) y
Cl6 Fe3 Cl4 . . 109.60(3) y

loop_
_geom_bond_atom_site_label_1
_geom_bond_atom_site_label_2
_geom_bond_site_symmetry_2
_geom_bond_distance
_geom_bond_publ_flag
C1 N1 . 1.514(3) ?
C1 C3 . 1.525(3) ?
C1 C2 . 1.535(3) ?
C1 C4 . 1.536(3) ?
C2 H2A . 0.9800 ?
C2 H2B . 0.9800 ?
C2 H2C . 0.9800 ?
C3 H3A . 0.9800 ?
C3 H3B . 0.9800 ?
C3 H3C . 0.9800 ?
C4 C5 . 1.527(3) ?
C4 H4A . 0.9900 ?
C4 H4AB . 0.9900 ?
C5 N2 . 1.497(3) ?
C5 C6 . 1.523(3) ?
C5 H5 . 1.0000 ?
C6 H6A . 0.9800 ?
C6 H6B . 0.9800 ?
C6 H6C . 0.9800 ?
C7 N2 . 1.485(3) ?
C7 C8 . 1.512(3) ?
C7 H7A . 0.9900 ?
C7 H7AB . 0.9900 ?
C8 N1 3_575 1.481(3) ?
C8 H8A . 0.9900 ?
C8 H8AB . 0.9900 ?
C9 N3 . 1.516(3) ?
C9 C11 . 1.526(3) ?
C9 C12 . 1.532(3) ?
C9 C10 . 1.534(3) ?
C10 H10A . 0.9800 ?
C10 H10B . 0.9800 ?
C10 H10C . 0.9800 ?
C11 H11A . 0.9800 ?
C11 H11B . 0.9800 ?
C11 H11C . 0.9800 ?
C12 C13 . 1.524(3) ?
C12 H12A . 0.9900 ?
C12 H12B . 0.9900 ?
C13 N4 . 1.490(3) ?
C13 C14 . 1.529(3) ?
C13 H13 . 1.0000 ?
C14 H14A . 0.9800 ?
C14 H14B . 0.9800 ?
C14 H14C . 0.9800 ?
C15 N4 . 1.486(3) ?
C15 C16 . 1.512(3) ?
C15 H15A . 0.9900 ?
C15 H15B . 0.9900 ?
C16 N3 3_665 1.479(3) ?
C16 H16A . 0.9900 ?
C16 H16B . 0.9900 ?
Fe1 N1 . 2.0768(19) y
N1 H1 . 0.880(19) ?
Fe1 N2 . 2.0477(19) y
N2 H2 . 0.872(19) ?
Fe2 N3 . 2.0595(19) y
N3 H3 . 0.864(19) ?
Fe2 N4 . 2.0301(18) y
N4 H4 . 0.869(19) ?
Fe1 Cl1 . 2.3177(5) y
Fe2 Cl2 . 2.2760(5) y
Fe3 Cl3 . 2.1866(8) y
Fe3 Cl4 . 2.2117(8) y
Fe3 Cl5 . 2.1879(7) y
Fe3 Cl6 . 2.2048(8) y

loop_
_geom_hbond_atom_site_label_D
_geom_hbond_atom_site_label_H
_geom_hbond_atom_site_label_A
_geom_hbond_site_symmetry_A
_geom_hbond_distance_DH
_geom_hbond_distance_HA
_geom_hbond_distance_DA
_geom_hbond_angle_DHA
_geom_hbond_publ_flag
N1 H1 Cl6 3_575 0.880(19) 2.99(2) 3.686(2) 138(2) yes
N2 H2 Cl1 1_455 0.872(19) 2.66(2) 3.487(2) 158(2) yes
N3 H3 Cl2 3_565 0.864(19) 2.85(2) 3.5519(19) 139(2) yes
N4 H4 Cl4 . 0.869(19) 2.87(2) 3.699(2) 160(2) yes

loop_
_geom_torsion_atom_site_label_1
_geom_torsion_atom_site_label_2
_geom_torsion_atom_site_label_3
_geom_torsion_atom_site_label_4
_geom_torsion_site_symmetry_4
_geom_torsion
N1 C1 C4 C5 . 62.5(3)
C3 C1 C4 C5 . -61.5(3)
C2 C1 C4 C5 . 179.3(2)
C1 C4 C5 N2 . -79.0(2)
C1 C4 C5 C6 . 158.1(2)
N2 C7 C8 N1 3_575 56.4(3)
N3 C9 C12 C13 . -62.2(3)
C11 C9 C12 C13 . 61.6(3)
C10 C9 C12 C13 . -179.8(2)
C9 C12 C13 N4 . 77.3(2)
C9 C12 C13 C14 . -160.0(2)
N4 C15 C16 N3 3_665 -55.2(2)
C3 C1 N1 C8 3_575 -46.7(3)
C2 C1 N1 C8 3_575 74.1(3)
C4 C1 N1 C8 3_575 -170.6(2)
C3 C1 N1 Fe1 . 87.5(2)
C2 C1 N1 Fe1 . -151.62(17)
C4 C1 N1 Fe1 . -36.4(2)
C8 C7 N2 C5 . -169.80(19)
C8 C7 N2 Fe1 . -40.3(2)
C6 C5 N2 C7 . -50.4(3)
C4 C5 N2 C7 . -172.44(19)
C6 C5 N2 Fe1 . -176.30(15)
C4 C5 N2 Fe1 . 61.7(2)
C11 C9 N3 C16 3_665 47.7(3)
C12 C9 N3 C16 3_665 171.61(18)
C10 C9 N3 C16 3_665 -72.0(2)
C11 C9 N3 Fe2 . -86.4(2)
C12 C9 N3 Fe2 . 37.5(2)
C10 C9 N3 Fe2 . 153.86(16)
C16 C15 N4 C13 . 170.47(18)
C16 C15 N4 Fe2 . 39.5(2)
C12 C13 N4 C15 . 172.13(18)
C14 C13 N4 C15 . 50.5(3)
C12 C13 N4 Fe2 . -60.9(2)
C14 C13 N4 Fe2 . 177.49(15)

_cod_database_fobs_code 2021796
